data_7219795
loop_
_publ_author_name
'Kaur, Gurpreet'
'Choudhury, Angshuman Roy'

_publ_section_title
;
 A comprehensive understanding of the synthons involving C--H&#x22EF;F--C
 hydrogen bond(s) from structural and computational analyses
;
_journal_issue 15
_journal_name_full CrystEngComm
_journal_page_first 2949
_journal_paper_doi 10.1039/C5CE00215J
_journal_volume 17
_journal_year 2015
_chemical_formula_moiety 'C13 H7 F4 N'
_chemical_formula_sum 'C13 H7 F4 N'
_chemical_formula_weight 253.2
_chemical_name_systematic
;
 ?
;
_space_group_IT_number 19
_symmetry_cell_setting orthorhombic
_symmetry_Int_Tables_number 19
_symmetry_space_group_name_Hall 'P 2ac 2ab'
_symmetry_space_group_name_H-M 'P 21 21 21'
_atom_sites_solution_hydrogens geom
_audit_creation_date 2013-10-24T00:42:57-00:00
_audit_creation_method 'WinGX routine CIF_UPDATE'
_audit_update_record
;
2015-01-29 deposited with the CCDC.
2015-03-09 downloaded from the CCDC.
;
_cell_angle_alpha 90
_cell_angle_beta 90
_cell_angle_gamma 90
_cell_formula_units_Z 4
_cell_length_a 5.4757(11)
_cell_length_b 7.7423(15)
_cell_length_c 24.406(5)
_cell_measurement_reflns_used 3396
_cell_measurement_temperature 100
_cell_measurement_theta_max 28.9
_cell_measurement_theta_min 3.34
_cell_volume 1034.7(4)
_computing_data_reduction 'SAINT v7.68A (Bruker, 2009)'
_computing_molecular_graphics
;
O. V. Dolomanov, L. J. Bourhis, R. J. Gildea, J. A. K. Howard and H. Puschmann,
OLEX2: a complete structure solution, refinement and analysis program.
        J. Appl. Cryst. (2009). 42, 339-341.
;
_computing_publication_material
;
O. V. Dolomanov, L. J. Bourhis, R. J. Gildea, J. A. K. Howard and H. Puschmann,
OLEX2: a complete structure solution, refinement and analysis program.
        J. Appl. Cryst. (2009). 42, 339-341.
;
_computing_structure_refinement
;
        SHELXL, G.M. Sheldrick, Acta Cryst.
        (2008). A64, 112-122
;
_diffrn_ambient_temperature 100
_diffrn_measured_fraction_theta_full 0.975
_diffrn_measured_fraction_theta_max 1
_diffrn_measurement_device_type 'Bruker APEX-II CCD'
_diffrn_measurement_method '\f and \w scans'
_diffrn_radiation_monochromator graphite
_diffrn_radiation_type MoK\a
_diffrn_radiation_wavelength 0.71073
_diffrn_reflns_av_R_equivalents 0.0188
_diffrn_reflns_Laue_measured_fraction_full 0.975
_diffrn_reflns_Laue_measured_fraction_max 1
_diffrn_reflns_limit_h_max 6
_diffrn_reflns_limit_h_min -5
_diffrn_reflns_limit_k_max 6
_diffrn_reflns_limit_k_min -9
_diffrn_reflns_limit_l_max 29
_diffrn_reflns_limit_l_min -29
_diffrn_reflns_number 5704
_diffrn_reflns_point_group_measured_fraction_full 0.964
_diffrn_reflns_point_group_measured_fraction_max 0.99
_diffrn_reflns_theta_full 25.242
_diffrn_reflns_theta_max 25.018
_diffrn_reflns_theta_min 1.669
_diffrn_standards_number 0
_exptl_absorpt_coefficient_mu 0.147
_exptl_absorpt_correction_T_max 0.7459
_exptl_absorpt_correction_T_min 0.6835
_exptl_absorpt_correction_type multi-scan
_exptl_absorpt_process_details
;
        SADABS-2008/1 (Bruker,2008) was used for absorption correction.
        wR2(int) was 0.0449 before and 0.0358 after correction.
        The Ratio of minimum to maximum transmission is 0.9163.
        The \l/2 correction factor is 0.0015.
;
_exptl_crystal_colour 'clear light colourless'
_exptl_crystal_density_diffrn 1.625
_exptl_crystal_description block
_exptl_crystal_F_000 512
_exptl_crystal_size_max 0.3
_exptl_crystal_size_mid 0.2
_exptl_crystal_size_min 0.2
_refine_diff_density_max 0.218
_refine_diff_density_min -0.24
_refine_diff_density_rms 0.071
_refine_ls_abs_structure_details
;
 Flack x determined using 640 quotients [(I+)-(I-)]/[(I+)+(I-)]
 (Parsons and Flack (2004), Acta Cryst. A60, s61).
;
_refine_ls_abs_structure_Flack -0.1(3)
_refine_ls_extinction_method none
_refine_ls_goodness_of_fit_ref 1.184
_refine_ls_hydrogen_treatment constr
_refine_ls_matrix_type full
_refine_ls_number_parameters 163
_refine_ls_number_reflns 1812
_refine_ls_number_restraints 0
_refine_ls_restrained_S_all 1.184
_refine_ls_R_factor_all 0.0301
_refine_ls_R_factor_gt 0.0272
_refine_ls_shift/su_max 0
_refine_ls_shift/su_mean 0
_refine_ls_structure_factor_coef Fsqd
_refine_ls_weighting_details 'w=1/[\s^2^(Fo^2^)+(0.0578P)^2^+0.1008P] where P=(Fo^2^+2Fc^2^)/3'
_refine_ls_weighting_scheme calc
_refine_ls_wR_factor_gt 0.0779
_refine_ls_wR_factor_ref 0.0945
_reflns_number_gt 1688
_reflns_number_total 1812
_reflns_threshold_expression 'I > 2\s(I)'
_cod_data_source_file c5ce00215j2.cif
_cod_data_source_block 61
_cod_depositor_comments 'Adding full bibliography for 7219787--7219816.cif.'
_cod_original_cell_volume 1034.7(3)
_cod_database_code 7219795

loop_
_symmetry_equiv_pos_as_xyz
'x, y, z'
'x+1/2, -y+1/2, -z'
'-x, y+1/2, -z+1/2'
'-x+1/2, -y, z+1/2'

loop_
_atom_site_label
_atom_site_type_symbol
_atom_site_fract_x
_atom_site_fract_y
_atom_site_fract_z
_atom_site_U_iso_or_equiv
_atom_site_adp_type
_atom_site_occupancy
_atom_site_calc_flag
C1 C 0.4057(4) 0.5280(2) 0.28238(8) 0.0166(5) Uani 1 d
H1 H 0.2646 0.5727 0.2647 0.02 Uiso 1 calc
C2 C 0.4097(4) 0.5127(2) 0.34272(9) 0.0160(5) Uani 1 d
C3 C 0.2207(4) 0.5886(3) 0.37251(9) 0.0176(5) Uani 1 d
H3 H 0.0882 0.6437 0.3545 0.021 Uiso 1 calc
C4 C 0.2321(4) 0.5811(3) 0.42901(9) 0.0188(5) Uani 1 d
C5 C 0.4162(4) 0.4981(2) 0.45719(9) 0.0190(5) Uani 1 d
H5 H 0.4191 0.4932 0.4961 0.023 Uiso 1 calc
C6 C 0.5957(4) 0.4225(3) 0.42569(9) 0.0179(5) Uani 1 d
C7 C 0.6014(4) 0.4283(3) 0.36933(9) 0.0166(5) Uani 1 d
H7 H 0.731 0.3767 0.3493 0.02 Uiso 1 calc
C8 C 0.5744(4) 0.4974(2) 0.19595(9) 0.0162(5) Uani 1 d
C9 C 0.3937(4) 0.4227(3) 0.16392(9) 0.0172(5) Uani 1 d
C10 C 0.3963(4) 0.4246(3) 0.10733(9) 0.0195(5) Uani 1 d
H10 H 0.2702 0.3697 0.087 0.023 Uiso 1 calc
C11 C 0.5857(4) 0.5076(2) 0.08082(9) 0.0202(5) Uani 1 d
H11 H 0.5897 0.5107 0.0419 0.024 Uiso 1 calc
C12 C 0.7700(4) 0.5866(3) 0.11068(9) 0.0202(5) Uani 1 d
H12 H 0.8998 0.6449 0.0927 0.024 Uiso 1 calc
C13 C 0.7607(4) 0.5784(3) 0.16717(9) 0.0179(5) Uani 1 d
N1 N 0.5887(3) 0.4820(2) 0.25375(7) 0.0171(4) Uani 1 d
F1 F 0.0546(2) 0.66064(17) 0.45824(5) 0.0249(3) Uani 1 d
F2 F 0.7768(3) 0.33694(17) 0.45233(5) 0.0231(4) Uani 1 d
F3 F 0.2106(2) 0.33742(16) 0.18996(5) 0.0210(3) Uani 1 d
F4 F 0.9373(2) 0.65885(16) 0.19649(5) 0.0220(3) Uani 1 d

loop_
_atom_site_aniso_label
_atom_site_aniso_U_11
_atom_site_aniso_U_22
_atom_site_aniso_U_33
_atom_site_aniso_U_23
_atom_site_aniso_U_13
_atom_site_aniso_U_12
C1 0.0198(12) 0.0156(9) 0.0144(10) 0.0003(8) -0.0038(9) -0.0018(10)
C2 0.0171(11) 0.0143(10) 0.0166(10) 0.0005(7) -0.0021(8) -0.0052(10)
C3 0.0173(12) 0.0176(11) 0.0178(11) 0.0006(9) -0.0017(9) -0.0017(10)
C4 0.0209(11) 0.0158(10) 0.0197(11) -0.0008(8) 0.0046(9) -0.0011(10)
C5 0.0253(13) 0.0192(11) 0.0125(10) 0.0007(8) 0.0004(9) -0.0043(12)
C6 0.0190(11) 0.0154(10) 0.0194(10) 0.0008(8) -0.0046(9) -0.0019(11)
C7 0.0178(11) 0.0159(10) 0.0162(10) -0.0009(8) 0.0005(9) -0.0019(10)
C8 0.0197(12) 0.0139(10) 0.0150(10) -0.0007(7) -0.0013(8) 0.0063(11)
C9 0.0177(10) 0.0142(10) 0.0196(10) 0.0011(8) 0.0009(9) 0.0028(10)
C10 0.0230(12) 0.0172(10) 0.0182(10) -0.0027(8) -0.0049(10) 0.0034(10)
C11 0.0266(13) 0.0196(11) 0.0145(10) 0.0004(8) -0.0003(9) 0.0058(11)
C12 0.0206(12) 0.0186(10) 0.0214(11) 0.0018(9) 0.0029(9) 0.0029(10)
C13 0.0173(11) 0.0161(10) 0.0202(11) -0.0018(9) -0.0029(9) 0.0016(10)
N1 0.0193(10) 0.0166(9) 0.0153(9) 0.0003(6) -0.0007(8) -0.0001(8)
F1 0.0263(7) 0.0281(7) 0.0203(6) -0.0004(5) 0.0081(6) 0.0062(7)
F2 0.0259(7) 0.0261(7) 0.0174(6) 0.0019(5) -0.0058(5) 0.0049(7)
F3 0.0210(7) 0.0219(6) 0.0201(6) 0.0007(5) 0.0001(5) -0.0055(6)
F4 0.0190(7) 0.0256(6) 0.0213(6) -0.0011(5) -0.0040(5) -0.0035(6)

loop_
_atom_type_symbol
_atom_type_description
_atom_type_scat_dispersion_real
_atom_type_scat_dispersion_imag
_atom_type_scat_source
C C 0.0033 0.0016 'International Tables Vol C Tables 4.2.6.8 and 6.1.1.4'
H H 0 0 'International Tables Vol C Tables 4.2.6.8 and 6.1.1.4'
F F 0.0171 0.0103 'International Tables Vol C Tables 4.2.6.8 and 6.1.1.4'
N N 0.0061 0.0033 'International Tables Vol C Tables 4.2.6.8 and 6.1.1.4'

loop_
_geom_angle_atom_site_label_1
_geom_angle_atom_site_label_2
_geom_angle_atom_site_label_3
_geom_angle
C2 C1 H1 119.6
N1 C1 H1 119.6
N1 C1 C2 120.87(19)
C3 C2 C1 118.34(19)
C3 C2 C7 120.8(2)
C7 C2 C1 120.8(2)
C2 C3 H3 121
C4 C3 C2 118.0(2)
C4 C3 H3 121
C5 C4 C3 123.4(2)
F1 C4 C3 118.4(2)
F1 C4 C5 118.28(19)
C4 C5 H5 121.9
C6 C5 C4 116.2(2)
C6 C5 H5 121.9
C7 C6 C5 124.1(2)
F2 C6 C5 117.43(18)
F2 C6 C7 118.51(19)
C2 C7 H7 121.2
C6 C7 C2 117.6(2)
C6 C7 H7 121.2
C9 C8 C13 115.29(19)
C9 C8 N1 124.40(19)
C13 C8 N1 120.07(18)
C10 C9 C8 123.5(2)
F3 C9 C8 117.75(18)
F3 C9 C10 118.70(19)
C9 C10 H10 120.6
C11 C10 C9 118.7(2)
C11 C10 H10 120.6
C10 C11 H11 119.8
C10 C11 C12 120.4(2)
C12 C11 H11 119.8
C11 C12 H12 120.7
C13 C12 C11 118.5(2)
C13 C12 H12 120.7
C12 C13 C8 123.6(2)
F4 C13 C8 117.71(18)
F4 C13 C12 118.7(2)
C1 N1 C8 118.65(17)

loop_
_geom_bond_atom_site_label_1
_geom_bond_atom_site_label_2
_geom_bond_distance
C1 H1 0.95
C1 C2 1.478(3)
C1 N1 1.272(3)
C2 C3 1.394(3)
C2 C7 1.397(3)
C3 H3 0.95
C3 C4 1.381(3)
C4 C5 1.380(3)
C4 F1 1.354(2)
C5 H5 0.95
C5 C6 1.378(3)
C6 C7 1.377(3)
C6 F2 1.359(2)
C7 H7 0.95
C8 C9 1.387(3)
C8 C13 1.388(3)
C8 N1 1.418(3)
C9 C10 1.381(3)
C9 F3 1.359(2)
C10 H10 0.95
C10 C11 1.381(3)
C11 H11 0.95
C11 C12 1.387(3)
C12 H12 0.95
C12 C13 1.381(3)
C13 F4 1.355(2)
